data_7028392
loop_
_publ_author_name
'Sniekers, Jeroen'
'Brooks, Neil R.'
'Schaltin, Stijn'
'Van Meervelt, Luc'
'Fransaer, Jan'
'Binnemans, Koen'

_publ_section_title
;
 High current density electrodeposition of silver from silver-containing
 liquid metal salts with pyridine-N-oxide ligands.
;
_journal_issue 4
_journal_name_full 'Dalton transactions (Cambridge, England : 2003)'
_journal_page_first 1589
_journal_page_last 1598
_journal_paper_doi 10.1039/c3dt52416g
_journal_volume 43
_journal_year 2014
_chemical_absolute_configuration ad
_chemical_formula_moiety 'C40 H40 Ag3 N8 O8, 3(C F3 O3 S)'
_chemical_formula_sum 'C43 H40 Ag3 F9 N8 O17 S3'
_chemical_formula_weight 1531.62
_chemical_name_systematic
;
 ? 
;
_space_group_crystal_system monoclinic
_space_group_IT_number 4
_space_group_name_Hall 'P 2yb'
_space_group_name_H-M_alt 'P 1 21 1'
_symmetry_space_group_name_Hall 'P 2yb'
_symmetry_space_group_name_H-M 'P 1 21 1'
_atom_sites_solution_hydrogens geom
_atom_sites_solution_primary direct
_atom_sites_solution_secondary difmap
_audit_creation_date 2013-08-09
_audit_creation_method
;
  Olex2 1.2
  (compiled Apr 23 2013 17:59:47, GUI svn.r4466)
;
_cell_angle_alpha 90.00
_cell_angle_beta 90.519(3)
_cell_angle_gamma 90.00
_cell_formula_units_Z 2
_cell_length_a 7.0275(3)
_cell_length_b 25.8608(10)
_cell_length_c 14.6674(4)
_cell_measurement_reflns_used 8184
_cell_measurement_temperature 100(2)
_cell_measurement_theta_max 29.1360
_cell_measurement_theta_min 2.9950
_cell_volume 2665.50(17)
_computing_cell_refinement
;
CrysAlisPro, Agilent Technologies,
Version 1.171.36.24 (release 03-12-2012 CrysAlis171 .NET)
(compiled Dec  3 2012,18:21:49)
;
_computing_data_collection
;
CrysAlisPro, Agilent Technologies,
Version 1.171.36.24 (release 03-12-2012 CrysAlis171 .NET)
(compiled Dec  3 2012,18:21:49)
;
_computing_data_reduction
;
CrysAlisPro, Agilent Technologies,
Version 1.171.36.24 (release 03-12-2012 CrysAlis171 .NET)
(compiled Dec  3 2012,18:21:49)
;
_computing_molecular_graphics
;
O. V. Dolomanov, L. J. Bourhis, R. J. Gildea, J. A. K. Howard and H. Puschmann,
OLEX2: a complete structure solution, refinement and analysis program.
J. Appl. Cryst. (2009). 42, 339-341.
;
_computing_publication_material
;
O. V. Dolomanov, L. J. Bourhis, R. J. Gildea, J. A. K. Howard and H. Puschmann,
OLEX2: a complete structure solution, refinement and analysis program.
J. Appl. Cryst. (2009). 42, 339-341.
;
_computing_structure_refinement
;
XL, G.M. Sheldrick, Acta Cryst.
(2008). A64, 112-122
;
_computing_structure_solution 'SHELXS-97 (Sheldrick, 2008)'
_diffrn_ambient_temperature 100(2)
_diffrn_detector_area_resol_mean 15.9631
_diffrn_measured_fraction_theta_full 0.9984
_diffrn_measured_fraction_theta_max 0.6850
_diffrn_measurement_details
;
  1 omega  -76.00  -39.00   1.0000   20.0000
omega____ theta____ kappa____ phi______ frames
    -      -17.1513 -178.0000  -30.0000 37

  2 omega  -51.00   49.00   1.0000   20.0000
omega____ theta____ kappa____ phi______ frames
    -       18.8701  -77.0000 -120.0000 100

  3 omega   10.00   82.00   1.0000   20.0000
omega____ theta____ kappa____ phi______ frames
    -       18.8701   57.0000   30.0000 72

  4 omega  -20.00    5.00   1.0000   20.0000
omega____ theta____ kappa____ phi______ frames
    -      -17.1513  -99.0000  -30.0000 25

  5 omega   11.00   36.00   1.0000   20.0000
omega____ theta____ kappa____ phi______ frames
    -       18.8701   57.0000 -120.0000 25
;
_diffrn_measurement_device_type 'SuperNova, Single source at offset), Eos'
_diffrn_measurement_method '\w scans'
_diffrn_orient_matrix_UB_11 0.1000549000
_diffrn_orient_matrix_UB_12 0.0030107000
_diffrn_orient_matrix_UB_13 -0.0033052000
_diffrn_orient_matrix_UB_21 -0.0123388000
_diffrn_orient_matrix_UB_22 0.0267510000
_diffrn_orient_matrix_UB_23 -0.0088017000
_diffrn_orient_matrix_UB_31 0.0055720000
_diffrn_orient_matrix_UB_32 0.0051963000
_diffrn_orient_matrix_UB_33 0.0474425000
_diffrn_radiation_monochromator mirror
_diffrn_radiation_type 'Mo K\a'
_diffrn_radiation_wavelength 0.71073
_diffrn_reflns_av_R_equivalents 0.0204
_diffrn_reflns_av_unetI/netI 0.0431
_diffrn_reflns_limit_h_max 8
_diffrn_reflns_limit_h_min -8
_diffrn_reflns_limit_k_max 32
_diffrn_reflns_limit_k_min -31
_diffrn_reflns_limit_l_max 18
_diffrn_reflns_limit_l_min -18
_diffrn_reflns_number 13133
_diffrn_reflns_theta_full 25.00
_diffrn_reflns_theta_max 26.37
_diffrn_reflns_theta_min 2.78
_diffrn_source 'SuperNova (Mo) X-ray Source'
_exptl_absorpt_coefficient_mu 1.318
_exptl_absorpt_correction_T_max 1.00000
_exptl_absorpt_correction_T_min 0.81739
_exptl_absorpt_correction_type multi-scan
_exptl_absorpt_process_details
;
CrysAlisPro, Agilent Technologies,
Version 1.171.36.24 (release 03-12-2012 CrysAlis171 .NET)
(compiled Dec  3 2012,18:21:49)
Empirical absorption correction using spherical harmonics,
 implemented in SCALE3 ABSPACK scaling algorithm.
;
_exptl_crystal_colour colourless
_exptl_crystal_density_diffrn 1.908
_exptl_crystal_density_method 'not measured'
_exptl_crystal_description block
_exptl_crystal_F_000 1520
_exptl_crystal_size_max 0.27
_exptl_crystal_size_mid 0.19
_exptl_crystal_size_min 0.11
_refine_diff_density_max 0.667
_refine_diff_density_min -0.627
_refine_diff_density_rms 0.088
_refine_ls_abs_structure_details 'Flack H D (1983), Acta Cryst. A39, 876-881'
_refine_ls_abs_structure_Flack 0.00(3)
_refine_ls_extinction_method none
_refine_ls_goodness_of_fit_ref 1.146
_refine_ls_hydrogen_treatment constr
_refine_ls_matrix_type full
_refine_ls_number_parameters 749
_refine_ls_number_reflns 9023
_refine_ls_number_restraints 1
_refine_ls_restrained_S_all 1.146
_refine_ls_R_factor_all 0.0334
_refine_ls_R_factor_gt 0.0311
_refine_ls_shift/su_max 0.001
_refine_ls_shift/su_mean 0.000
_refine_ls_structure_factor_coef Fsqd
_refine_ls_weighting_details 'calc w=1/[\s^2^(Fo^2^)+(0.0173P)^2^+1.0040P] where P=(Fo^2^+2Fc^2^)/3'
_refine_ls_weighting_scheme calc
_refine_ls_wR_factor_gt 0.0605
_refine_ls_wR_factor_ref 0.0616
_reflns_number_gt 8638
_reflns_number_total 9023
_reflns_threshold_expression >2sigma(I)
_cod_data_source_file c3dt52416g.txt
_cod_data_source_block kb2010
_cod_original_cell_volume 2665.49(16)
_cod_database_code 7028392
_chemical_oxdiff_formula 'Ag C16 H15 F3 S O3 N3'
_reflns_odcompleteness_completeness 99.84
_reflns_odcompleteness_iscentric 1
_reflns_odcompleteness_theta 26.32
_olex2_refinement_description
;
1. Fixed Uiso
 At 1.2 times of:
  All C(H) groups
2.a Aromatic/amide H refined with riding coordinates:
 C3(H3), C4(H4), C5(H5), C6(H6), C7(H7), C10(H10), C11(H11), C12(H12),
 C13(H13), C14(H14), C17(H17), C18(H18), C19(H19), C20(H20), C21(H21), C24(H24),
  C25(H25), C26(H26), C27(H27), C28(H28), C31(H31), C32(H32), C33(H33),
 C34(H34), C35(H35), C38(H38), C39(H39), C40(H40), C41(H41), C42(H42), C45(H45),
  C46(H46), C47(H47), C48(H48), C49(H49), C52(H52), C53(H53), C54(H54),
 C55(H55), C56(H56)
;

loop_
_space_group_symop_id
_space_group_symop_operation_xyz
1 'x, y, z'
2 '-x, y+1/2, -z'

loop_
_atom_site_label
_atom_site_type_symbol
_atom_site_fract_x
_atom_site_fract_y
_atom_site_fract_z
_atom_site_U_iso_or_equiv
_atom_site_adp_type
_atom_site_occupancy
_atom_site_symmetry_multiplicity
_atom_site_calc_flag
_atom_site_refinement_flags
Ag1 Ag 0.34075(5) 0.712089(13) 0.81638(2) 0.01996(9) Uani 1 1 d .
Ag2 Ag 0.74156(6) 0.665124(16) 0.73672(2) 0.01702(8) Uani 1 1 d .
Ag3 Ag 1.15696(5) 0.613938(13) 0.67922(2) 0.01892(9) Uani 1 1 d .
O1 O 0.2309(5) 0.72126(15) 0.9606(2) 0.0266(9) Uani 1 1 d .
N2 N 0.2962(5) 0.75845(16) 1.0140(3) 0.0162(9) Uani 1 1 d .
C3 C 0.2859(7) 0.7523(2) 1.1053(3) 0.0225(11) Uani 1 1 d .
H3 H 0.2347 0.7221 1.1292 0.027 Uiso 1 1 calc R
C4 C 0.3505(7) 0.7903(2) 1.1631(3) 0.0244(12) Uani 1 1 d .
H4 H 0.3466 0.7851 1.2258 0.029 Uiso 1 1 calc R
C5 C 0.4211(7) 0.8363(2) 1.1293(4) 0.0260(12) Uani 1 1 d .
H5 H 0.4641 0.8623 1.1681 0.031 Uiso 1 1 calc R
C6 C 0.4255(7) 0.8423(2) 1.0351(4) 0.0256(12) Uani 1 1 d .
H6 H 0.4719 0.8727 1.0100 0.031 Uiso 1 1 calc R
C7 C 0.3617(6) 0.80333(19) 0.9793(3) 0.0184(11) Uani 1 1 d .
H7 H 0.3636 0.8079 0.9164 0.022 Uiso 1 1 calc R
O8 O 0.6804(5) 0.70540(13) 0.8869(2) 0.0183(7) Uani 1 1 d .
N9 N 0.7611(5) 0.74934(15) 0.9149(3) 0.0132(9) Uani 1 1 d .
C10 C 0.7990(7) 0.7559(2) 1.0051(3) 0.0172(11) Uani 1 1 d .
H10 H 0.7723 0.7295 1.0460 0.021 Uiso 1 1 calc R
C11 C 0.8770(7) 0.8017(2) 1.0362(3) 0.0216(12) Uani 1 1 d .
H11 H 0.8994 0.8064 1.0982 0.026 Uiso 1 1 calc R
C12 C 0.9215(7) 0.8402(2) 0.9757(3) 0.0219(11) Uani 1 1 d .
H12 H 0.9757 0.8709 0.9959 0.026 Uiso 1 1 calc R
C13 C 0.8840(6) 0.83235(19) 0.8836(3) 0.0204(11) Uani 1 1 d .
H13 H 0.9156 0.8577 0.8414 0.024 Uiso 1 1 calc R
C14 C 0.8004(7) 0.78728(19) 0.8549(3) 0.0186(11) Uani 1 1 d .
H14 H 0.7705 0.7828 0.7935 0.022 Uiso 1 1 calc R
O15 O 0.4301(5) 0.62149(13) 0.7827(2) 0.0170(8) Uani 1 1 d .
N16 N 0.4752(6) 0.58340(16) 0.8400(3) 0.0156(9) Uani 1 1 d .
C17 C 0.4794(7) 0.53466(18) 0.8085(3) 0.0206(11) Uani 1 1 d .
H17 H 0.4436 0.5280 0.7484 0.025 Uiso 1 1 calc R
C18 C 0.5355(7) 0.49468(19) 0.8635(3) 0.0232(11) Uani 1 1 d .
H18 H 0.5394 0.4612 0.8405 0.028 Uiso 1 1 calc R
C19 C 0.5863(7) 0.50387(19) 0.9534(3) 0.0222(11) Uani 1 1 d .
H19 H 0.6261 0.4771 0.9914 0.027 Uiso 1 1 calc R
C20 C 0.5760(7) 0.5548(2) 0.9853(3) 0.0221(12) Uani 1 1 d .
H20 H 0.6054 0.5622 1.0459 0.027 Uiso 1 1 calc R
C21 C 0.5224(7) 0.5936(2) 0.9273(3) 0.0157(10) Uani 1 1 d .
H21 H 0.5186 0.6275 0.9484 0.019 Uiso 1 1 calc R
O22 O 0.5517(5) 0.74075(14) 0.6934(2) 0.0193(8) Uani 1 1 d .
N23 N 0.5439(6) 0.76096(17) 0.6103(3) 0.0157(9) Uani 1 1 d .
C24 C 0.5782(7) 0.81186(19) 0.6000(3) 0.0186(10) Uani 1 1 d .
H24 H 0.6000 0.8323 0.6512 0.022 Uiso 1 1 calc R
C25 C 0.5814(7) 0.8340(2) 0.5149(3) 0.0254(12) Uani 1 1 d .
H25 H 0.6057 0.8691 0.5086 0.030 Uiso 1 1 calc R
C26 C 0.5483(7) 0.8038(2) 0.4389(4) 0.0283(13) Uani 1 1 d .
H26 H 0.5513 0.8181 0.3808 0.034 Uiso 1 1 calc R
C27 C 0.5109(7) 0.7521(2) 0.4510(3) 0.0250(12) Uani 1 1 d .
H27 H 0.4856 0.7314 0.4005 0.030 Uiso 1 1 calc R
C28 C 0.5105(6) 0.7304(2) 0.5374(3) 0.0203(11) Uani 1 1 d .
H28 H 0.4875 0.6953 0.5450 0.024 Uiso 1 1 calc R
O29 O 1.0704(5) 0.70777(14) 0.7145(2) 0.0187(8) Uani 1 1 d .
N30 N 1.0663(6) 0.74336(15) 0.6475(3) 0.0141(9) Uani 1 1 d .
C31 C 1.0123(7) 0.72960(19) 0.5630(3) 0.0152(10) Uani 1 1 d .
H31 H 0.9794 0.6955 0.5506 0.018 Uiso 1 1 calc R
C32 C 1.0058(6) 0.76602(19) 0.4949(3) 0.0169(10) Uani 1 1 d .
H32 H 0.9661 0.7566 0.4366 0.020 Uiso 1 1 calc R
C33 C 1.0577(6) 0.8165(2) 0.5127(3) 0.0220(11) Uani 1 1 d .
H33 H 1.0557 0.8413 0.4667 0.026 Uiso 1 1 calc R
C34 C 1.1130(6) 0.82954(19) 0.6010(3) 0.0204(11) Uani 1 1 d .
H34 H 1.1471 0.8634 0.6146 0.025 Uiso 1 1 calc R
C35 C 1.1177(6) 0.79262(19) 0.6679(3) 0.0171(10) Uani 1 1 d .
H35 H 1.1557 0.8013 0.7268 0.021 Uiso 1 1 calc R
O36 O 0.9372(5) 0.59073(13) 0.7903(2) 0.0167(7) Uani 1 1 d .
N37 N 0.9928(6) 0.57952(16) 0.8756(3) 0.0153(9) Uani 1 1 d .
C38 C 1.0315(6) 0.53018(18) 0.8963(3) 0.0160(10) Uani 1 1 d .
H38 H 1.0251 0.5050 0.8512 0.019 Uiso 1 1 calc R
C39 C 1.0804(7) 0.5167(2) 0.9841(3) 0.0227(11) Uani 1 1 d .
H39 H 1.1062 0.4823 0.9985 0.027 Uiso 1 1 calc R
C40 C 1.0912(7) 0.5542(2) 1.0508(3) 0.0269(12) Uani 1 1 d .
H40 H 1.1218 0.5455 1.1107 0.032 Uiso 1 1 calc R
C41 C 1.0560(7) 0.6048(2) 1.0271(3) 0.0257(12) Uani 1 1 d .
H41 H 1.0654 0.6306 1.0711 0.031 Uiso 1 1 calc R
C42 C 1.0068(7) 0.6176(2) 0.9386(3) 0.0208(11) Uani 1 1 d .
H42 H 0.9837 0.6518 0.9226 0.025 Uiso 1 1 calc R
O43 O 0.8268(5) 0.62418(13) 0.5950(2) 0.0195(8) Uani 1 1 d .
N44 N 0.7502(5) 0.58123(16) 0.5595(3) 0.0147(9) Uani 1 1 d .
C45 C 0.6930(7) 0.58146(19) 0.4716(3) 0.0169(11) Uani 1 1 d .
H45 H 0.7018 0.6117 0.4376 0.020 Uiso 1 1 calc R
C46 C 0.6225(7) 0.53774(19) 0.4321(3) 0.0183(11) Uani 1 1 d .
H46 H 0.5822 0.5383 0.3716 0.022 Uiso 1 1 calc R
C47 C 0.6106(7) 0.4922(2) 0.4821(3) 0.0211(11) Uani 1 1 d .
H47 H 0.5638 0.4621 0.4556 0.025 Uiso 1 1 calc R
C48 C 0.6698(7) 0.49283(19) 0.5717(3) 0.0224(11) Uani 1 1 d .
H48 H 0.6609 0.4630 0.6068 0.027 Uiso 1 1 calc R
C49 C 0.7424(7) 0.5376(2) 0.6099(3) 0.0211(12) Uani 1 1 d .
H49 H 0.7856 0.5377 0.6700 0.025 Uiso 1 1 calc R
O50 O 1.2893(5) 0.61814(15) 0.5404(2) 0.0227(8) Uani 1 1 d .
N51 N 1.2122(5) 0.58918(16) 0.4748(3) 0.0170(9) Uani 1 1 d .
C52 C 1.1842(6) 0.6098(2) 0.3913(3) 0.0194(10) Uani 1 1 d .
H52 H 1.2133 0.6444 0.3813 0.023 Uiso 1 1 calc R
C53 C 1.1137(7) 0.58057(19) 0.3215(3) 0.0217(11) Uani 1 1 d .
H53 H 1.0969 0.5952 0.2641 0.026 Uiso 1 1 calc R
C54 C 1.0669(7) 0.5292(2) 0.3356(3) 0.0204(11) Uani 1 1 d .
H54 H 1.0188 0.5089 0.2884 0.025 Uiso 1 1 calc R
C55 C 1.0939(7) 0.50883(19) 0.4227(3) 0.0212(11) Uani 1 1 d .
H55 H 1.0630 0.4745 0.4344 0.025 Uiso 1 1 calc R
C56 C 1.1653(7) 0.53906(19) 0.4905(3) 0.0162(10) Uani 1 1 d .
H56 H 1.1823 0.5252 0.5486 0.019 Uiso 1 1 calc R
S57 S 0.19457(17) 0.43206(5) 0.67143(8) 0.0174(3) Uani 1 1 d .
O58 O 0.1399(5) 0.41858(13) 0.5794(2) 0.0242(8) Uani 1 1 d .
O59 O 0.1544(5) 0.48474(13) 0.6967(2) 0.0210(8) Uani 1 1 d .
O60 O 0.3783(5) 0.41346(13) 0.7003(2) 0.0278(8) Uani 1 1 d .
C61 C 0.0312(7) 0.3948(2) 0.7415(4) 0.0261(12) Uani 1 1 d .
F62 F -0.1502(4) 0.40818(14) 0.7250(3) 0.0509(10) Uani 1 1 d .
F63 F 0.0470(5) 0.34428(12) 0.7271(2) 0.0361(8) Uani 1 1 d .
F64 F 0.0644(5) 0.40305(13) 0.8305(2) 0.0423(9) Uani 1 1 d .
S65 S 0.68276(18) 0.41817(5) 0.20481(8) 0.0212(3) Uani 1 1 d .
O66 O 0.7727(5) 0.43469(16) 0.1223(2) 0.0356(10) Uani 1 1 d .
O67 O 0.7658(5) 0.43723(14) 0.2881(2) 0.0346(9) Uani 1 1 d .
O68 O 0.6292(5) 0.36430(13) 0.2065(2) 0.0254(8) Uani 1 1 d .
C69 C 0.4532(7) 0.45058(19) 0.2015(4) 0.0246(12) Uani 1 1 d .
F70 F 0.4704(5) 0.50178(11) 0.2033(2) 0.0351(8) Uani 1 1 d .
F71 F 0.3455(5) 0.43633(14) 0.2717(2) 0.0454(9) Uani 1 1 d .
F72 F 0.3552(4) 0.43911(12) 0.1252(2) 0.0340(7) Uani 1 1 d .
S73 S 0.81174(17) 0.69501(5) 0.25332(8) 0.0183(3) Uani 1 1 d .
O74 O 0.7326(5) 0.74483(13) 0.2329(2) 0.0274(9) Uani 1 1 d .
O75 O 0.9757(5) 0.68148(14) 0.2001(2) 0.0283(9) Uani 1 1 d .
O76 O 0.8252(5) 0.68192(13) 0.3485(2) 0.0233(8) Uani 1 1 d .
C77 C 0.6303(7) 0.6503(2) 0.2112(3) 0.0262(12) Uani 1 1 d .
F78 F 0.5974(4) 0.65625(12) 0.12138(18) 0.0321(8) Uani 1 1 d .
F79 F 0.4636(4) 0.65838(15) 0.2528(2) 0.0459(9) Uani 1 1 d .
F80 F 0.6806(5) 0.60125(12) 0.2247(2) 0.0420(9) Uani 1 1 d .

loop_
_atom_site_aniso_label
_atom_site_aniso_U_11
_atom_site_aniso_U_22
_atom_site_aniso_U_33
_atom_site_aniso_U_23
_atom_site_aniso_U_13
_atom_site_aniso_U_12
Ag1 0.0181(2) 0.0257(2) 0.01607(18) -0.00260(18) -0.00134(15) 0.00196(18)
Ag2 0.01641(15) 0.01605(16) 0.01867(18) 0.00161(17) 0.00417(14) 0.00105(14)
Ag3 0.0177(2) 0.0258(2) 0.01324(17) -0.00073(17) -0.00063(15) 0.00090(18)
O1 0.027(2) 0.031(2) 0.0217(18) -0.0081(17) 0.0029(15) -0.0086(18)
N2 0.0108(19) 0.020(2) 0.017(2) -0.0003(19) 0.0045(16) -0.0019(18)
C3 0.025(3) 0.022(3) 0.020(3) 0.002(2) 0.002(2) 0.003(2)
C4 0.018(3) 0.038(3) 0.017(2) -0.001(3) -0.002(2) 0.003(3)
C5 0.021(3) 0.025(3) 0.031(3) -0.005(3) 0.000(2) 0.003(2)
C6 0.018(3) 0.022(3) 0.037(3) 0.002(3) 0.001(2) -0.002(2)
C7 0.011(2) 0.022(3) 0.022(3) 0.006(2) 0.003(2) 0.002(2)
O8 0.0224(19) 0.0154(18) 0.0171(16) 0.0003(15) 0.0010(14) -0.0041(16)
N9 0.0101(19) 0.015(2) 0.015(2) 0.0022(17) -0.0060(16) -0.0006(17)
C10 0.014(2) 0.021(3) 0.016(3) 0.003(2) 0.005(2) -0.001(2)
C11 0.013(2) 0.031(3) 0.021(3) -0.009(2) -0.004(2) 0.004(2)
C12 0.015(2) 0.019(3) 0.032(3) -0.008(2) 0.002(2) 0.002(2)
C13 0.014(2) 0.021(3) 0.027(3) 0.003(2) 0.001(2) -0.001(2)
C14 0.015(2) 0.021(3) 0.020(3) 0.004(2) 0.002(2) -0.002(2)
O15 0.0149(18) 0.018(2) 0.0178(17) 0.0034(15) -0.0072(14) -0.0009(15)
N16 0.015(2) 0.019(2) 0.0122(19) 0.0027(18) 0.0027(16) -0.0018(18)
C17 0.020(3) 0.019(3) 0.022(3) -0.007(2) 0.000(2) -0.003(2)
C18 0.026(3) 0.015(2) 0.029(3) 0.001(2) 0.001(2) -0.002(2)
C19 0.019(3) 0.020(3) 0.027(3) 0.006(2) 0.004(2) 0.000(2)
C20 0.021(3) 0.029(3) 0.016(3) 0.005(2) -0.003(2) -0.007(2)
C21 0.013(2) 0.019(3) 0.015(2) -0.002(2) 0.0012(19) -0.004(2)
O22 0.0214(19) 0.0240(19) 0.0125(16) 0.0062(15) 0.0007(14) 0.0069(16)
N23 0.012(2) 0.022(2) 0.013(2) -0.0002(19) -0.0023(16) 0.0033(18)
C24 0.017(2) 0.014(2) 0.025(3) -0.001(2) 0.005(2) 0.000(2)
C25 0.023(3) 0.021(3) 0.032(3) 0.010(2) 0.010(2) 0.004(2)
C26 0.016(3) 0.047(4) 0.023(3) 0.018(3) 0.001(2) 0.004(3)
C27 0.014(2) 0.044(4) 0.017(3) -0.006(3) 0.002(2) 0.002(2)
C28 0.013(2) 0.023(3) 0.024(3) -0.002(2) -0.002(2) -0.002(2)
O29 0.0214(19) 0.0190(19) 0.0157(16) 0.0031(17) 0.0022(14) 0.0005(17)
N30 0.015(2) 0.013(2) 0.014(2) -0.0006(17) 0.0020(16) 0.0014(17)
C31 0.015(2) 0.014(2) 0.017(2) -0.003(2) 0.0029(19) -0.004(2)
C32 0.013(2) 0.022(3) 0.016(2) -0.001(2) 0.0017(19) -0.001(2)
C33 0.018(2) 0.022(3) 0.026(3) 0.006(2) 0.004(2) -0.002(2)
C34 0.013(2) 0.018(3) 0.030(3) -0.005(2) 0.003(2) 0.000(2)
C35 0.009(2) 0.022(3) 0.020(3) -0.004(2) -0.0014(19) -0.001(2)
O36 0.0183(18) 0.0220(18) 0.0098(15) 0.0035(14) -0.0020(13) 0.0034(15)
N37 0.014(2) 0.019(2) 0.013(2) -0.0013(18) 0.0012(16) 0.0021(18)
C38 0.016(2) 0.014(2) 0.018(2) -0.004(2) 0.0045(19) -0.002(2)
C39 0.026(3) 0.019(3) 0.023(3) 0.005(2) -0.001(2) 0.005(2)
C40 0.029(3) 0.042(3) 0.010(2) -0.002(2) 0.001(2) 0.000(3)
C41 0.026(3) 0.029(3) 0.022(3) -0.010(3) -0.001(2) 0.005(2)
C42 0.021(2) 0.019(3) 0.023(2) -0.007(2) 0.004(2) -0.001(2)
O43 0.0210(19) 0.019(2) 0.0184(17) -0.0038(15) 0.0013(14) -0.0068(16)
N44 0.014(2) 0.017(2) 0.013(2) -0.0011(17) 0.0016(16) -0.0010(17)
C45 0.017(2) 0.020(3) 0.014(2) 0.002(2) 0.0040(19) 0.005(2)
C46 0.016(3) 0.023(3) 0.016(2) 0.000(2) 0.001(2) -0.005(2)
C47 0.018(2) 0.019(3) 0.027(3) -0.005(2) 0.002(2) -0.003(2)
C48 0.026(3) 0.016(3) 0.025(3) 0.005(2) 0.004(2) -0.003(2)
C49 0.018(3) 0.028(3) 0.017(2) 0.004(2) 0.006(2) 0.000(2)
O50 0.0208(18) 0.029(2) 0.0182(17) -0.0075(17) 0.0030(14) -0.0057(17)
N51 0.015(2) 0.018(2) 0.018(2) 0.0001(19) 0.0074(17) -0.0016(18)
C52 0.021(2) 0.015(2) 0.022(2) 0.002(2) 0.004(2) -0.001(2)
C53 0.022(3) 0.025(3) 0.017(2) 0.000(2) 0.001(2) 0.007(2)
C54 0.017(3) 0.024(3) 0.020(2) -0.006(2) 0.000(2) 0.004(2)
C55 0.017(2) 0.019(3) 0.028(3) 0.002(2) 0.006(2) 0.002(2)
C56 0.014(2) 0.016(3) 0.018(2) 0.004(2) 0.0036(19) 0.002(2)
S57 0.0221(6) 0.0153(6) 0.0148(6) 0.0006(5) 0.0002(5) 0.0005(5)
O58 0.036(2) 0.0190(19) 0.0174(17) -0.0042(16) 0.0014(15) 0.0009(16)
O59 0.0275(19) 0.0192(18) 0.0163(17) -0.0014(15) -0.0011(14) 0.0015(16)
O60 0.0244(19) 0.027(2) 0.032(2) 0.0032(18) -0.0027(16) 0.0052(17)
C61 0.028(3) 0.022(3) 0.028(3) 0.008(3) 0.002(2) 0.004(2)
F62 0.0235(17) 0.060(3) 0.069(3) 0.034(2) 0.0113(17) 0.0060(18)
F63 0.049(2) 0.0198(16) 0.0397(19) 0.0061(15) -0.0006(16) -0.0056(16)
F64 0.071(2) 0.0355(19) 0.0205(16) 0.0071(15) 0.0147(16) 0.0034(18)
S65 0.0236(7) 0.0203(7) 0.0197(6) 0.0021(6) -0.0024(5) 0.0039(6)
O66 0.031(2) 0.045(2) 0.030(2) 0.016(2) 0.0074(17) 0.011(2)
O67 0.046(2) 0.026(2) 0.031(2) 0.0010(18) -0.0206(18) -0.0009(19)
O68 0.036(2) 0.0163(18) 0.0233(19) -0.0009(17) -0.0026(16) 0.0090(17)
C69 0.026(3) 0.020(3) 0.027(3) -0.002(2) 0.000(2) 0.004(2)
F70 0.048(2) 0.0175(16) 0.0397(19) -0.0024(15) -0.0066(16) 0.0065(15)
F71 0.049(2) 0.044(2) 0.044(2) 0.0119(18) 0.0269(17) 0.0140(18)
F72 0.0275(16) 0.0345(18) 0.0397(19) 0.0014(16) -0.0124(14) 0.0003(15)
S73 0.0233(6) 0.0170(6) 0.0147(6) -0.0004(5) 0.0025(5) -0.0024(5)
O74 0.039(2) 0.0187(19) 0.0248(19) 0.0037(16) -0.0041(17) 0.0022(17)
O75 0.031(2) 0.029(2) 0.0255(19) -0.0031(17) 0.0120(16) -0.0057(17)
O76 0.034(2) 0.023(2) 0.0125(16) 0.0001(15) 0.0006(15) 0.0011(16)
C77 0.028(3) 0.030(3) 0.020(3) 0.003(2) 0.001(2) -0.011(2)
F78 0.0458(19) 0.0315(18) 0.0187(14) -0.0011(14) -0.0072(13) -0.0114(16)
F79 0.0321(18) 0.068(3) 0.0376(18) -0.006(2) 0.0094(15) -0.0198(19)
F80 0.067(2) 0.0188(17) 0.0396(19) 0.0045(15) -0.0114(17) -0.0164(17)

loop_
_atom_type_symbol
_atom_type_description
_atom_type_scat_dispersion_real
_atom_type_scat_dispersion_imag
_atom_type_scat_source
C C 0.0033 0.0016 'International Tables Vol C Tables 4.2.6.8 and 6.1.1.4'
H H 0.0000 0.0000 'International Tables Vol C Tables 4.2.6.8 and 6.1.1.4'
Ag Ag -0.8971 1.1015 'International Tables Vol C Tables 4.2.6.8 and 6.1.1.4'
F F 0.0171 0.0103 'International Tables Vol C Tables 4.2.6.8 and 6.1.1.4'
N N 0.0061 0.0033 'International Tables Vol C Tables 4.2.6.8 and 6.1.1.4'
O O 0.0106 0.0060 'International Tables Vol C Tables 4.2.6.8 and 6.1.1.4'
S S 0.1246 0.1234 'International Tables Vol C Tables 4.2.6.8 and 6.1.1.4'

loop_
_geom_angle_atom_site_label_1
_geom_angle_atom_site_label_2
_geom_angle_atom_site_label_3
_geom_angle
_geom_angle_site_symmetry_1
_geom_angle_site_symmetry_3
O1 Ag1 Ag2 131.95(10) . .
O1 Ag1 O8 87.41(11) . .
O1 Ag1 O15 111.94(13) . .
O1 Ag1 O22 149.78(13) . .
O1 Ag1 O29 108.04(12) . 1_455
O8 Ag1 Ag2 48.00(7) . .
O15 Ag1 Ag2 50.27(8) . .
O15 Ag1 O8 77.46(11) . .
O22 Ag1 Ag2 47.74(8) . .
O22 Ag1 O8 75.80(11) . .
O22 Ag1 O15 89.04(11) . .
O29 Ag1 Ag2 115.81(8) 1_455 .
O29 Ag1 O8 163.80(11) 1_455 .
O29 Ag1 O15 91.85(11) 1_455 .
O29 Ag1 O22 92.08(11) 1_455 .
Ag1 Ag2 Ag3 173.829(15) . .
O8 Ag2 Ag1 51.20(8) . .
O8 Ag2 Ag3 123.59(8) . .
O8 Ag2 O15 78.19(11) . .
O8 Ag2 O29 95.46(11) . .
O8 Ag2 O36 98.29(11) . .
O15 Ag2 Ag1 48.11(7) . .
O15 Ag2 Ag3 130.33(7) . .
O15 Ag2 O29 171.79(11) . .
O22 Ag2 Ag1 48.02(8) . .
O22 Ag2 Ag3 136.95(8) . .
O22 Ag2 O8 78.26(11) . .
O22 Ag2 O15 87.43(11) . .
O22 Ag2 O29 96.45(11) . .
O22 Ag2 O36 176.44(12) . .
O29 Ag2 Ag1 131.03(8) . .
O29 Ag2 Ag3 49.38(8) . .
O36 Ag2 Ag1 130.21(7) . .
O36 Ag2 Ag3 44.55(7) . .
O36 Ag2 O15 92.72(11) . .
O36 Ag2 O29 82.97(11) . .
O43 Ag2 Ag1 133.44(8) . .
O43 Ag2 Ag3 51.74(8) . .
O43 Ag2 O8 175.33(13) . .
O43 Ag2 O15 104.66(11) . .
O43 Ag2 O22 105.42(11) . .
O43 Ag2 O29 81.35(11) . .
O43 Ag2 O36 77.99(11) . .
O15 Ag3 Ag2 119.85(8) 1_655 .
O15 Ag3 O29 89.17(11) 1_655 .
O15 Ag3 O43 165.34(11) 1_655 .
O29 Ag3 Ag2 50.11(8) . .
O29 Ag3 O43 77.82(10) . .
O36 Ag3 Ag2 48.43(8) . .
O36 Ag3 O15 96.20(11) . 1_655
O36 Ag3 O29 86.71(11) . .
O36 Ag3 O43 76.54(11) . .
O43 Ag3 Ag2 46.04(7) . .
O50 Ag3 Ag2 125.62(9) . .
O50 Ag3 O15 103.26(12) . 1_655
O50 Ag3 O29 103.81(12) . .
O50 Ag3 O36 157.88(12) . .
O50 Ag3 O43 86.59(11) . .
N2 O1 Ag1 120.6(3) . .
O1 N2 C3 118.7(4) . .
O1 N2 C7 121.4(4) . .
C7 N2 C3 119.8(4) . .
N2 C3 H3 119.8 . .
N2 C3 C4 120.5(5) . .
C4 C3 H3 119.8 . .
C3 C4 H4 119.6 . .
C3 C4 C5 120.8(5) . .
C5 C4 H4 119.6 . .
C4 C5 H5 121.2 . .
C4 C5 C6 117.6(5) . .
C6 C5 H5 121.2 . .
C5 C6 H6 119.9 . .
C7 C6 C5 120.1(5) . .
C7 C6 H6 119.9 . .
N2 C7 C6 121.1(5) . .
N2 C7 H7 119.4 . .
C6 C7 H7 119.4 . .
Ag2 O8 Ag1 80.80(9) . .
N9 O8 Ag1 116.9(3) . .
N9 O8 Ag2 123.7(3) . .
O8 N9 C10 119.1(4) . .
O8 N9 C14 120.5(4) . .
C14 N9 C10 120.3(4) . .
N9 C10 H10 119.9 . .
N9 C10 C11 120.3(5) . .
C11 C10 H10 119.9 . .
C10 C11 H11 120.0 . .
C12 C11 C10 120.0(5) . .
C12 C11 H11 120.0 . .
C11 C12 H12 120.6 . .
C11 C12 C13 118.8(5) . .
C13 C12 H12 120.6 . .
C12 C13 H13 120.0 . .
C14 C13 C12 120.0(5) . .
C14 C13 H13 120.0 . .
N9 C14 C13 120.5(5) . .
N9 C14 H14 119.7 . .
C13 C14 H14 119.7 . .
Ag1 O15 Ag2 81.62(10) . .
Ag3 O15 Ag1 90.02(11) 1_455 .
Ag3 O15 Ag2 122.72(13) 1_455 .
N16 O15 Ag1 129.3(3) . .
N16 O15 Ag2 107.0(2) . .
N16 O15 Ag3 120.9(3) . 1_455
O15 N16 C17 118.9(4) . .
O15 N16 C21 120.7(4) . .
C17 N16 C21 120.4(4) . .
N16 C17 H17 119.6 . .
N16 C17 C18 120.9(4) . .
C18 C17 H17 119.6 . .
C17 C18 H18 119.9 . .
C17 C18 C19 120.2(5) . .
C19 C18 H18 119.9 . .
C18 C19 H19 121.1 . .
C18 C19 C20 117.8(5) . .
C20 C19 H19 121.1 . .
C19 C20 H20 120.1 . .
C21 C20 C19 119.9(5) . .
C21 C20 H20 120.1 . .
N16 C21 C20 120.8(5) . .
N16 C21 H21 119.6 . .
C20 C21 H21 119.6 . .
Ag2 O22 Ag1 84.24(10) . .
N23 O22 Ag1 140.6(3) . .
N23 O22 Ag2 124.8(3) . .
O22 N23 C24 118.8(4) . .
O22 N23 C28 120.2(4) . .
C24 N23 C28 121.0(4) . .
N23 C24 H24 119.6 . .
N23 C24 C25 120.9(5) . .
C25 C24 H24 119.6 . .
C24 C25 H25 120.2 . .
C24 C25 C26 119.7(5) . .
C26 C25 H25 120.2 . .
C25 C26 H26 120.8 . .
C27 C26 C25 118.5(5) . .
C27 C26 H26 120.8 . .
C26 C27 H27 119.5 . .
C26 C27 C28 120.9(5) . .
C28 C27 H27 119.5 . .
N23 C28 C27 119.1(5) . .
N23 C28 H28 120.5 . .
C27 C28 H28 120.5 . .
Ag1 O29 Ag2 130.01(13) 1_655 .
Ag1 O29 Ag3 88.95(11) 1_655 .
Ag3 O29 Ag2 80.51(10) . .
N30 O29 Ag1 115.6(3) . 1_655
N30 O29 Ag2 111.8(2) . .
N30 O29 Ag3 120.3(3) . .
O29 N30 C35 118.5(4) . .
C31 N30 O29 119.8(4) . .
C31 N30 C35 121.7(4) . .
N30 C31 H31 120.1 . .
N30 C31 C32 119.8(5) . .
C32 C31 H31 120.1 . .
C31 C32 H32 119.9 . .
C31 C32 C33 120.3(5) . .
C33 C32 H32 119.9 . .
C32 C33 H33 120.8 . .
C32 C33 C34 118.5(5) . .
C34 C33 H33 120.8 . .
C33 C34 H34 119.9 . .
C35 C34 C33 120.2(5) . .
C35 C34 H34 119.9 . .
N30 C35 C34 119.5(4) . .
N30 C35 H35 120.3 . .
C34 C35 H35 120.3 . .
Ag3 O36 Ag2 87.02(10) . .
N37 O36 Ag2 128.2(3) . .
N37 O36 Ag3 121.2(3) . .
O36 N37 C42 120.0(4) . .
C38 N37 O36 118.4(4) . .
C38 N37 C42 121.7(4) . .
N37 C38 H38 119.9 . .
N37 C38 C39 120.2(4) . .
C39 C38 H38 119.9 . .
C38 C39 H39 120.1 . .
C38 C39 C40 119.8(5) . .
C40 C39 H39 120.1 . .
C39 C40 H40 120.6 . .
C41 C40 C39 118.8(5) . .
C41 C40 H40 120.6 . .
C40 C41 H41 119.7 . .
C40 C41 C42 120.6(5) . .
C42 C41 H41 119.7 . .
N37 C42 C41 118.9(5) . .
N37 C42 H42 120.6 . .
C41 C42 H42 120.6 . .
Ag2 O43 Ag3 82.22(10) . .
N44 O43 Ag2 126.7(3) . .
N44 O43 Ag3 116.7(3) . .
O43 N44 C45 119.0(4) . .
O43 N44 C49 119.9(4) . .
C45 N44 C49 120.9(4) . .
N44 C45 H45 119.8 . .
N44 C45 C46 120.5(5) . .
C46 C45 H45 119.8 . .
C45 C46 H46 119.9 . .
C45 C46 C47 120.2(5) . .
C47 C46 H46 119.9 . .
C46 C47 H47 120.8 . .
C48 C47 C46 118.4(5) . .
C48 C47 H47 120.8 . .
C47 C48 H48 119.8 . .
C47 C48 C49 120.3(5) . .
C49 C48 H48 119.8 . .
N44 C49 C48 119.7(4) . .
N44 C49 H49 120.2 . .
C48 C49 H49 120.2 . .
N51 O50 Ag3 117.3(3) . .
O50 N51 C52 119.3(4) . .
O50 N51 C56 120.8(4) . .
C52 N51 C56 119.9(4) . .
N51 C52 H52 119.6 . .
N51 C52 C53 120.7(5) . .
C53 C52 H52 119.6 . .
C52 C53 H53 119.8 . .
C52 C53 C54 120.4(5) . .
C54 C53 H53 119.8 . .
C53 C54 H54 121.0 . .
C53 C54 C55 118.0(5) . .
C55 C54 H54 121.0 . .
C54 C55 H55 120.0 . .
C56 C55 C54 120.1(5) . .
C56 C55 H55 120.0 . .
N51 C56 C55 120.9(4) . .
N51 C56 H56 119.5 . .
C55 C56 H56 119.5 . .
O58 S57 C61 103.6(2) . .
O59 S57 O58 114.7(2) . .
O59 S57 C61 103.2(2) . .
O60 S57 O58 115.2(2) . .
O60 S57 O59 114.7(2) . .
O60 S57 C61 103.0(2) . .
F62 C61 S57 111.4(3) . .
F62 C61 F64 106.9(4) . .
F63 C61 S57 112.1(4) . .
F63 C61 F62 107.8(5) . .
F63 C61 F64 107.2(4) . .
F64 C61 S57 111.1(4) . .
O66 S65 O67 115.9(2) . .
O66 S65 O68 114.8(2) . .
O66 S65 C69 103.7(2) . .
O67 S65 O68 114.9(2) . .
O67 S65 C69 102.6(2) . .
O68 S65 C69 102.4(2) . .
F70 C69 S65 112.2(4) . .
F70 C69 F71 108.1(4) . .
F70 C69 F72 106.4(4) . .
F71 C69 S65 111.2(4) . .
F71 C69 F72 107.0(4) . .
F72 C69 S65 111.7(3) . .
O74 S73 O75 114.6(2) . .
O74 S73 O76 115.9(2) . .
O74 S73 C77 103.3(2) . .
O75 S73 C77 102.9(2) . .
O76 S73 O75 115.0(2) . .
O76 S73 C77 102.7(2) . .
F78 C77 S73 111.9(3) . .
F79 C77 S73 111.0(4) . .
F79 C77 F78 106.6(4) . .
F80 C77 S73 111.7(4) . .
F80 C77 F78 107.3(4) . .
F80 C77 F79 108.1(4) . .

loop_
_geom_bond_atom_site_label_1
_geom_bond_atom_site_label_2
_geom_bond_distance
_geom_bond_site_symmetry_2
Ag1 Ag2 3.2915(5) .
Ag1 O1 2.271(3) .
Ag1 O8 2.599(3) .
Ag1 O15 2.477(3) .
Ag1 O22 2.459(3) .
Ag1 O29 2.409(3) 1_455
Ag2 Ag3 3.3211(5) .
Ag2 O8 2.478(3) .
Ag2 O15 2.559(3) .
Ag2 O22 2.448(3) .
Ag2 O29 2.584(3) .
Ag2 O36 2.488(3) .
Ag2 O43 2.413(3) .
Ag3 O15 2.444(3) 1_655
Ag3 O29 2.556(4) .
Ag3 O36 2.333(3) .
Ag3 O43 2.632(3) .
Ag3 O50 2.248(3) .
O1 N2 1.320(5) .
N2 C3 1.352(6) .
N2 C7 1.350(6) .
C3 H3 0.9300 .
C3 C4 1.373(7) .
C4 H4 0.9300 .
C4 C5 1.382(7) .
C5 H5 0.9300 .
C5 C6 1.390(7) .
C6 H6 0.9300 .
C6 C7 1.371(7) .
C7 H7 0.9300 .
O8 N9 1.333(5) .
N9 C10 1.357(6) .
N9 C14 1.349(6) .
C10 H10 0.9300 .
C10 C11 1.380(7) .
C11 H11 0.9300 .
C11 C12 1.371(7) .
C12 H12 0.9300 .
C12 C13 1.388(7) .
C13 H13 0.9300 .
C13 C14 1.370(7) .
C14 H14 0.9300 .
O15 Ag3 2.444(3) 1_455
O15 N16 1.331(5) .
N16 C17 1.343(6) .
N16 C21 1.347(6) .
C17 H17 0.9300 .
C17 C18 1.367(7) .
C18 H18 0.9300 .
C18 C19 1.383(7) .
C19 H19 0.9300 .
C19 C20 1.401(7) .
C20 H20 0.9300 .
C20 C21 1.366(7) .
C21 H21 0.9300 .
O22 N23 1.327(5) .
N23 C24 1.347(6) .
N23 C28 1.348(6) .
C24 H24 0.9300 .
C24 C25 1.373(7) .
C25 H25 0.9300 .
C25 C26 1.378(7) .
C26 H26 0.9300 .
C26 C27 1.374(8) .
C27 H27 0.9300 .
C27 C28 1.387(7) .
C28 H28 0.9300 .
O29 Ag1 2.409(3) 1_655
O29 N30 1.347(5) .
N30 C31 1.341(6) .
N30 C35 1.357(6) .
C31 H31 0.9300 .
C31 C32 1.373(7) .
C32 H32 0.9300 .
C32 C33 1.380(7) .
C33 H33 0.9300 .
C33 C34 1.390(7) .
C34 H34 0.9300 .
C34 C35 1.369(7) .
C35 H35 0.9300 .
O36 N37 1.339(5) .
N37 C38 1.339(6) .
N37 C42 1.354(6) .
C38 H38 0.9300 .
C38 C39 1.375(6) .
C39 H39 0.9300 .
C39 C40 1.380(7) .
C40 H40 0.9300 .
C40 C41 1.375(8) .
C41 H41 0.9300 .
C41 C42 1.380(6) .
C42 H42 0.9300 .
O43 N44 1.338(5) .
N44 C45 1.347(6) .
N44 C49 1.351(6) .
C45 H45 0.9300 .
C45 C46 1.361(7) .
C46 H46 0.9300 .
C46 C47 1.390(7) .
C47 H47 0.9300 .
C47 C48 1.375(7) .
C48 H48 0.9300 .
C48 C49 1.382(7) .
C49 H49 0.9300 .
O50 N51 1.332(5) .
N51 C52 1.348(6) .
N51 C56 1.358(6) .
C52 H52 0.9300 .
C52 C53 1.363(7) .
C53 H53 0.9300 .
C53 C54 1.386(7) .
C54 H54 0.9300 .
C54 C55 1.392(7) .
C55 H55 0.9300 .
C55 C56 1.358(7) .
C56 H56 0.9300 .
S57 O58 1.442(3) .
S57 O59 1.440(4) .
S57 O60 1.438(3) .
S57 C61 1.823(5) .
C61 F62 1.341(6) .
C61 F63 1.328(6) .
C61 F64 1.342(6) .
S65 O66 1.435(4) .
S65 O67 1.437(4) .
S65 O68 1.443(4) .
S65 C69 1.818(5) .
C69 F70 1.330(6) .
C69 F71 1.335(6) .
C69 F72 1.342(6) .
S73 O74 1.434(4) .
S73 O75 1.441(3) .
S73 O76 1.439(3) .
S73 C77 1.824(5) .
C77 F78 1.344(5) .
C77 F79 1.342(6) .
C77 F80 1.332(6) .
